data_7160452
loop_
_publ_author_name
'Mondal, Nurabul'
'Kumari, Vidya'
'Ali, Danish'
'Choudhury, Lokman H.'

_publ_section_title
;
 Synthesis of indole-linked &#x3b2;-cyano-enones: a pathway to
 indolyl-2-pyrrolones.
;
_journal_issue 16
_journal_name_full 'Organic &amp; biomolecular chemistry'
_journal_page_first 3913
_journal_page_last 3924
_journal_paper_doi 10.1039/d5ob00328h
_journal_volume 23
_journal_year 2025
_chemical_formula_moiety 'C25 H16 N2 O2'
_chemical_formula_sum 'C25 H16 N2 O2'
_chemical_formula_weight 376.40
_space_group_crystal_system triclinic
_space_group_IT_number 2
_space_group_name_Hall '-P 1'
_space_group_name_H-M_alt 'P -1'
_atom_sites_solution_hydrogens geom
_atom_sites_solution_primary dual
_audit_creation_date 2024-05-10
_audit_creation_method
;
Olex2 1.5
(compiled 2024.02.16 svn.r378c4104 for OlexSys, GUI svn.r6928)
;
_audit_update_record
;
2024-05-10 deposited with the CCDC.	2025-03-19 downloaded from the CCDC.
;
_cell_angle_alpha 101.017(8)
_cell_angle_beta 101.391(7)
_cell_angle_gamma 93.642(7)
_cell_formula_units_Z 2
_cell_length_a 9.2194(12)
_cell_length_b 10.0506(14)
_cell_length_c 10.4838(14)
_cell_measurement_reflns_used 3531
_cell_measurement_temperature 298
_cell_measurement_theta_max 24.77
_cell_measurement_theta_min 2.27
_cell_volume 929.6(2)
_computing_cell_refinement 'SAINT V8.40B (?, 2016)'
_computing_data_reduction 'SAINT V8.40B (?, 2016)'
_computing_molecular_graphics 'Olex2 1.5 (Dolomanov et al., 2009)'
_computing_publication_material 'Olex2 1.5 (Dolomanov et al., 2009)'
_computing_structure_refinement 'XL  (Sheldrick, 2008)'
_computing_structure_solution 'SHELXT 2018/2 (Sheldrick, 2018)'
_diffrn_ambient_temperature 298
_diffrn_detector 'Bruker APEX2 area detector'
_diffrn_detector_area_resol_mean 7.9
_diffrn_detector_type 'CCD area detector'
_diffrn_measured_fraction_theta_full 0.979
_diffrn_measured_fraction_theta_max 0.979
_diffrn_measurement_device 'three-circle diffractometer'
_diffrn_measurement_device_type 'Bruker SMART APEX2 area detector'
_diffrn_measurement_method '\w and \f scans'
_diffrn_radiation_monochromator 'mirror optics'
_diffrn_radiation_probe x-ray
_diffrn_radiation_type MoK\a
_diffrn_radiation_wavelength 0.71073
_diffrn_reflns_av_R_equivalents 0.0730
_diffrn_reflns_av_unetI/netI 0.0826
_diffrn_reflns_Laue_measured_fraction_full 0.979
_diffrn_reflns_Laue_measured_fraction_max 0.979
_diffrn_reflns_limit_h_max 10
_diffrn_reflns_limit_h_min -10
_diffrn_reflns_limit_k_max 11
_diffrn_reflns_limit_k_min -11
_diffrn_reflns_limit_l_max 12
_diffrn_reflns_limit_l_min -12
_diffrn_reflns_number 12101
_diffrn_reflns_point_group_measured_fraction_full 0.979
_diffrn_reflns_point_group_measured_fraction_max 0.979
_diffrn_reflns_theta_full 25.001
_diffrn_reflns_theta_max 25.001
_diffrn_reflns_theta_min 2.266
_diffrn_source 'microfocus sealed X-ray tube'
_diffrn_source_current 30.0
_diffrn_source_power 1.35
_diffrn_source_type 'Incoatec I\ms'
_diffrn_source_voltage 45.0
_diffrn_standards_number 0
_exptl_absorpt_coefficient_mu 0.086
_exptl_absorpt_correction_T_max 0.7452
_exptl_absorpt_correction_T_min 0.5728
_exptl_absorpt_correction_type multi-scan
_exptl_absorpt_process_details
;
SADABS-2016/2 (Bruker,2016/2) was used for absorption correction.
wR2(int) was 0.1618 before and 0.0845 after correction.
The Ratio of minimum to maximum transmission is 0.7687.
The \l/2 correction factor is Not present.
;
_exptl_crystal_colour 'clear colourless'
_exptl_crystal_colour_lustre clear
_exptl_crystal_colour_primary colourless
_exptl_crystal_density_diffrn 1.345
_exptl_crystal_description plate
_exptl_crystal_F_000 392
_exptl_crystal_size_max 0.089
_exptl_crystal_size_mid 0.056
_exptl_crystal_size_min 0.045
_refine_diff_density_max 0.268
_refine_diff_density_min -0.230
_refine_diff_density_rms 0.055
_refine_ls_extinction_method none
_refine_ls_goodness_of_fit_ref 1.242
_refine_ls_hydrogen_treatment constr
_refine_ls_matrix_type full
_refine_ls_number_parameters 264
_refine_ls_number_reflns 3197
_refine_ls_number_restraints 0
_refine_ls_restrained_S_all 1.242
_refine_ls_R_factor_all 0.1669
_refine_ls_R_factor_gt 0.1078
_refine_ls_shift/su_max 0.000
_refine_ls_shift/su_mean 0.000
_refine_ls_structure_factor_coef Fsqd
_refine_ls_weighting_details 'w=1/[\s^2^(Fo^2^)+2.0385P] where P=(Fo^2^+2Fc^2^)/3'
_refine_ls_weighting_scheme calc
_refine_ls_wR_factor_gt 0.1599
_refine_ls_wR_factor_ref 0.1812
_reflns_Friedel_coverage 0.000
_reflns_number_gt 2020
_reflns_number_total 3197
_reflns_threshold_expression 'I > 2\s(I)'
_cod_data_source_file d5ob00328h2.cif
_cod_data_source_block blank_0m
_cod_depositor_comments 'Adding full bibliography for 7160452--7160454.cif.'
_cod_database_code 7160452
_shelx_shelxl_version_number 2019/1
_shelx_space_group_comment
;
The symmetry employed for this shelxl refinement is uniquely defined
by the following loop, which should always be used as a source of
symmetry information in preference to the above space-group names.
They are only intended as comments.
;
_shelx_estimated_absorpt_t_max 0.996
_shelx_estimated_absorpt_t_min 0.992
_olex2_refinement_description
;
1. Fixed Uiso
 At 1.2 times of:
  All C(H) groups, All N(H) groups
2.a Aromatic/amide H refined with riding coordinates:
 N2(H2), C7(H7), C2(H2A), C16(H16), C25(H25), C3(H3), C21(H21), C12(H12),
 C4(H4), C15(H15), C22(H22), C24(H24), C23(H23), C14(H14), C5(H5), C13(H13)
;
_olex2_submission_special_instructions 'No special instructions were received'

loop_
_space_group_symop_operation_xyz
'x, y, z'
'-x, -y, -z'

loop_
_atom_site_label
_atom_site_type_symbol
_atom_site_fract_x
_atom_site_fract_y
_atom_site_fract_z
_atom_site_U_iso_or_equiv
_atom_site_adp_type
_atom_site_occupancy
_atom_site_site_symmetry_order
_atom_site_calc_flag
_atom_site_refinement_flags_posn
_atom_site_refinement_flags_adp
_atom_site_refinement_flags_occupancy
_atom_site_disorder_assembly
_atom_site_disorder_group
O2 O 0.2656(4) 0.7362(4) 0.0420(3) 0.0447(10) Uani 1 1 d . . . . .
O1 O 0.0969(4) 0.5335(4) 0.1399(4) 0.0525(11) Uani 1 1 d . . . . .
N2 N 0.7817(5) 0.5821(5) 0.1198(4) 0.0455(12) Uani 1 1 d . . . . .
H2 H 0.857679 0.538985 0.110103 0.055 Uiso 1 1 calc R U . . .
C10 C 0.3147(5) 0.7205(5) 0.1531(5) 0.0346(12) Uani 1 1 d . . . . .
C9 C 0.4075(5) 0.6031(5) 0.1734(5) 0.0328(12) Uani 1 1 d . . . . .
C8 C 0.5564(5) 0.6252(5) 0.1541(5) 0.0352(12) Uani 1 1 d . . . . .
C1 C 0.6307(5) 0.7484(5) 0.1325(5) 0.0362(12) Uani 1 1 d . . . . .
C11 C 0.3012(5) 0.8194(5) 0.2734(5) 0.0383(13) Uani 1 1 d . . . . .
C20 C 0.1290(6) 0.4062(5) 0.3072(5) 0.0373(13) Uani 1 1 d . . . . .
C17 C 0.3444(5) 0.4952(5) 0.2122(5) 0.0363(13) Uani 1 1 d . . . . .
C19 C 0.1843(5) 0.4812(5) 0.2149(5) 0.0410(13) Uani 1 1 d . . . . .
C7 C 0.6569(6) 0.5288(6) 0.1442(5) 0.0434(14) Uani 1 1 d . . . . .
H7 H 0.639502 0.439283 0.153246 0.052 Uiso 1 1 calc R U . . .
C2 C 0.5966(6) 0.8818(5) 0.1292(5) 0.0466(14) Uani 1 1 d . . . . .
H2A H 0.505003 0.907948 0.142877 0.056 Uiso 1 1 calc R U . . .
C6 C 0.7714(6) 0.7166(6) 0.1124(5) 0.0414(14) Uani 1 1 d . . . . .
C16 C 0.3576(6) 0.8023(5) 0.4020(5) 0.0439(14) Uani 1 1 d . . . . .
H16 H 0.404518 0.725190 0.414985 0.053 Uiso 1 1 calc R U . . .
C25 C -0.0115(6) 0.3361(5) 0.2688(6) 0.0476(15) Uani 1 1 d . . . . .
H25 H -0.065021 0.327201 0.182011 0.057 Uiso 1 1 calc R U . . .
C3 C 0.6994(6) 0.9731(6) 0.1055(6) 0.0551(16) Uani 1 1 d . . . . .
H3 H 0.675889 1.061117 0.101825 0.066 Uiso 1 1 calc R U . . .
C18 C 0.4293(6) 0.3897(6) 0.2491(6) 0.0531(16) Uani 1 1 d . . . . .
C21 C 0.2079(6) 0.4171(6) 0.4352(5) 0.0496(15) Uani 1 1 d . . . . .
H21 H 0.303501 0.462299 0.461985 0.059 Uiso 1 1 calc R U . . .
C12 C 0.2356(6) 0.9370(6) 0.2576(6) 0.0532(16) Uani 1 1 d . . . . .
H12 H 0.200106 0.951563 0.172556 0.064 Uiso 1 1 calc R U . . .
C4 C 0.8384(7) 0.9376(7) 0.0868(6) 0.0616(18) Uani 1 1 d . . . . .
H4 H 0.906739 1.002811 0.073255 0.074 Uiso 1 1 calc R U . . .
C15 C 0.3441(6) 0.8994(6) 0.5101(6) 0.0527(16) Uani 1 1 d . . . . .
H15 H 0.382154 0.887819 0.595793 0.063 Uiso 1 1 calc R U . . .
N1 N 0.4956(6) 0.3045(6) 0.2776(7) 0.092(2) Uani 1 1 d . . . . .
C22 C 0.1444(7) 0.3605(6) 0.5237(6) 0.0581(17) Uani 1 1 d . . . . .
H22 H 0.197176 0.369046 0.610630 0.070 Uiso 1 1 calc R U . . .
C24 C -0.0725(7) 0.2795(6) 0.3576(6) 0.0579(17) Uani 1 1 d . . . . .
H24 H -0.167110 0.232218 0.330765 0.069 Uiso 1 1 calc R U . . .
C23 C 0.0049(7) 0.2920(6) 0.4852(7) 0.0624(18) Uani 1 1 d . . . . .
H23 H -0.037030 0.254222 0.545625 0.075 Uiso 1 1 calc R U . . .
C14 C 0.2753(7) 1.0120(6) 0.4917(6) 0.0629(18) Uani 1 1 d . . . . .
H14 H 0.263985 1.076042 0.564876 0.075 Uiso 1 1 calc R U . . .
C5 C 0.8758(6) 0.8088(7) 0.0881(6) 0.0586(17) Uani 1 1 d . . . . .
H5 H 0.967361 0.783686 0.073202 0.070 Uiso 1 1 calc R U . . .
C13 C 0.2226(7) 1.0316(6) 0.3656(7) 0.0675(19) Uani 1 1 d . . . . .
H13 H 0.177619 1.109900 0.353705 0.081 Uiso 1 1 calc R U . . .

loop_
_atom_site_aniso_label
_atom_site_aniso_U_11
_atom_site_aniso_U_22
_atom_site_aniso_U_33
_atom_site_aniso_U_23
_atom_site_aniso_U_13
_atom_site_aniso_U_12
O2 0.044(2) 0.051(2) 0.040(2) 0.0119(18) 0.0033(18) 0.0155(18)
O1 0.035(2) 0.069(3) 0.063(3) 0.033(2) 0.0125(19) 0.017(2)
N2 0.036(3) 0.058(3) 0.051(3) 0.016(2) 0.019(2) 0.022(2)
C10 0.024(3) 0.036(3) 0.042(3) 0.008(3) 0.005(2) 0.003(2)
C9 0.037(3) 0.035(3) 0.030(3) 0.010(2) 0.010(2) 0.014(2)
C8 0.029(3) 0.045(3) 0.032(3) 0.005(2) 0.007(2) 0.011(2)
C1 0.031(3) 0.044(3) 0.035(3) 0.009(3) 0.008(2) 0.004(2)
C11 0.034(3) 0.037(3) 0.045(3) 0.010(3) 0.011(2) 0.006(2)
C20 0.038(3) 0.038(3) 0.038(3) 0.009(3) 0.009(2) 0.011(2)
C17 0.038(3) 0.037(3) 0.039(3) 0.014(2) 0.011(2) 0.014(2)
C19 0.030(3) 0.041(3) 0.048(3) 0.003(3) 0.004(3) 0.007(2)
C7 0.044(3) 0.050(4) 0.041(3) 0.009(3) 0.018(3) 0.015(3)
C2 0.040(3) 0.049(4) 0.055(4) 0.014(3) 0.015(3) 0.005(3)
C6 0.037(3) 0.053(4) 0.038(3) 0.013(3) 0.009(2) 0.014(3)
C16 0.044(3) 0.040(3) 0.049(4) 0.011(3) 0.013(3) 0.004(3)
C25 0.045(3) 0.049(4) 0.049(4) 0.011(3) 0.011(3) 0.008(3)
C3 0.052(4) 0.051(4) 0.069(4) 0.022(3) 0.019(3) 0.008(3)
C18 0.051(4) 0.049(4) 0.070(4) 0.028(3) 0.023(3) 0.014(3)
C21 0.050(4) 0.047(4) 0.050(4) 0.006(3) 0.010(3) 0.003(3)
C12 0.057(4) 0.050(4) 0.053(4) 0.008(3) 0.011(3) 0.020(3)
C4 0.051(4) 0.065(5) 0.075(5) 0.028(4) 0.018(3) -0.003(3)
C15 0.058(4) 0.052(4) 0.049(4) 0.010(3) 0.013(3) 0.003(3)
N1 0.075(4) 0.083(4) 0.154(6) 0.077(4) 0.048(4) 0.041(4)
C22 0.077(5) 0.064(4) 0.036(3) 0.012(3) 0.019(3) 0.006(4)
C24 0.051(4) 0.058(4) 0.068(5) 0.014(4) 0.020(3) 0.000(3)
C23 0.070(5) 0.062(4) 0.066(5) 0.019(4) 0.034(4) 0.009(4)
C14 0.066(4) 0.060(4) 0.061(4) -0.003(3) 0.022(4) 0.012(3)
C5 0.040(4) 0.084(5) 0.061(4) 0.027(4) 0.023(3) 0.005(3)
C13 0.075(5) 0.053(4) 0.070(5) 0.001(4) 0.007(4) 0.032(3)

loop_
_atom_type_symbol
_atom_type_description
_atom_type_scat_dispersion_real
_atom_type_scat_dispersion_imag
_atom_type_scat_source
C C 0.0033 0.0016 'International Tables Vol C Tables 4.2.6.8 and 6.1.1.4'
H H 0.0000 0.0000 'International Tables Vol C Tables 4.2.6.8 and 6.1.1.4'
N N 0.0061 0.0033 'International Tables Vol C Tables 4.2.6.8 and 6.1.1.4'
O O 0.0106 0.0060 'International Tables Vol C Tables 4.2.6.8 and 6.1.1.4'

loop_
_geom_angle_atom_site_label_1
_geom_angle_atom_site_label_2
_geom_angle_atom_site_label_3
_geom_angle
_geom_angle_site_symmetry_1
_geom_angle_site_symmetry_3
_geom_angle_publ_flag
C7 N2 H2 125.0 . . ?
C7 N2 C6 110.1(4) . . ?
C6 N2 H2 125.0 . . ?
O2 C10 C9 119.9(4) . . ?
O2 C10 C11 122.5(5) . . ?
C11 C10 C9 117.4(4) . . ?
C8 C9 C10 113.8(4) . . ?
C17 C9 C10 118.0(4) . . ?
C17 C9 C8 128.2(4) . . ?
C9 C8 C1 128.2(4) . . ?
C7 C8 C9 126.4(5) . . ?
C7 C8 C1 105.3(4) . . ?
C2 C1 C8 136.4(5) . . ?
C6 C1 C8 106.4(4) . . ?
C6 C1 C2 117.2(5) . . ?
C16 C11 C10 122.9(5) . . ?
C12 C11 C10 118.6(5) . . ?
C12 C11 C16 118.4(5) . . ?
C25 C20 C19 119.2(5) . . ?
C21 C20 C19 121.2(5) . . ?
C21 C20 C25 119.3(5) . . ?
C9 C17 C19 121.4(4) . . ?
C9 C17 C18 121.4(5) . . ?
C18 C17 C19 117.2(5) . . ?
O1 C19 C20 119.8(5) . . ?
O1 C19 C17 119.3(5) . . ?
C20 C19 C17 120.9(5) . . ?
N2 C7 C8 110.5(5) . . ?
N2 C7 H7 124.7 . . ?
C8 C7 H7 124.7 . . ?
C1 C2 H2A 120.3 . . ?
C3 C2 C1 119.4(5) . . ?
C3 C2 H2A 120.3 . . ?
N2 C6 C1 107.6(5) . . ?
N2 C6 C5 128.7(5) . . ?
C5 C6 C1 123.7(5) . . ?
C11 C16 H16 119.9 . . ?
C15 C16 C11 120.1(5) . . ?
C15 C16 H16 119.9 . . ?
C20 C25 H25 119.8 . . ?
C24 C25 C20 120.4(6) . . ?
C24 C25 H25 119.8 . . ?
C2 C3 H3 119.2 . . ?
C2 C3 C4 121.6(6) . . ?
C4 C3 H3 119.2 . . ?
N1 C18 C17 179.2(8) . . ?
C20 C21 H21 120.2 . . ?
C20 C21 C22 119.6(6) . . ?
C22 C21 H21 120.2 . . ?
C11 C12 H12 119.7 . . ?
C13 C12 C11 120.6(6) . . ?
C13 C12 H12 119.7 . . ?
C3 C4 H4 119.5 . . ?
C5 C4 C3 121.0(6) . . ?
C5 C4 H4 119.5 . . ?
C16 C15 H15 119.9 . . ?
C14 C15 C16 120.2(6) . . ?
C14 C15 H15 119.9 . . ?
C21 C22 H22 119.6 . . ?
C23 C22 C21 120.8(6) . . ?
C23 C22 H22 119.6 . . ?
C25 C24 H24 119.8 . . ?
C23 C24 C25 120.3(6) . . ?
C23 C24 H24 119.8 . . ?
C22 C23 H23 120.2 . . ?
C24 C23 C22 119.6(6) . . ?
C24 C23 H23 120.2 . . ?
C15 C14 H14 119.9 . . ?
C15 C14 C13 120.2(6) . . ?
C13 C14 H14 119.9 . . ?
C6 C5 H5 121.4 . . ?
C4 C5 C6 117.2(5) . . ?
C4 C5 H5 121.4 . . ?
C12 C13 C14 120.4(6) . . ?
C12 C13 H13 119.8 . . ?
C14 C13 H13 119.8 . . ?

loop_
_geom_bond_atom_site_label_1
_geom_bond_atom_site_label_2
_geom_bond_distance
_geom_bond_site_symmetry_2
_geom_bond_publ_flag
O2 C10 1.207(5) . ?
O1 C19 1.227(6) . ?
N2 H2 0.8600 . ?
N2 C7 1.328(6) . ?
N2 C6 1.377(6) . ?
C10 C9 1.524(6) . ?
C10 C11 1.481(7) . ?
C9 C8 1.436(6) . ?
C9 C17 1.365(7) . ?
C8 C1 1.454(7) . ?
C8 C7 1.387(6) . ?
C1 C2 1.402(7) . ?
C1 C6 1.402(6) . ?
C11 C16 1.393(7) . ?
C11 C12 1.384(7) . ?
C20 C19 1.480(7) . ?
C20 C25 1.381(7) . ?
C20 C21 1.375(7) . ?
C17 C19 1.480(7) . ?
C17 C18 1.424(7) . ?
C7 H7 0.9300 . ?
C2 H2A 0.9300 . ?
C2 C3 1.368(7) . ?
C6 C5 1.386(7) . ?
C16 H16 0.9300 . ?
C16 C15 1.379(7) . ?
C25 H25 0.9300 . ?
C25 C24 1.369(7) . ?
C3 H3 0.9300 . ?
C3 C4 1.392(8) . ?
C18 N1 1.135(7) . ?
C21 H21 0.9300 . ?
C21 C22 1.378(7) . ?
C12 H12 0.9300 . ?
C12 C13 1.363(7) . ?
C4 H4 0.9300 . ?
C4 C5 1.363(8) . ?
C15 H15 0.9300 . ?
C15 C14 1.359(8) . ?
C22 H22 0.9300 . ?
C22 C23 1.366(8) . ?
C24 H24 0.9300 . ?
C24 C23 1.365(8) . ?
C23 H23 0.9300 . ?
C14 H14 0.9300 . ?
C14 C13 1.371(8) . ?
C5 H5 0.9300 . ?
C13 H13 0.9300 . ?

loop_
_geom_torsion_atom_site_label_1
_geom_torsion_atom_site_label_2
_geom_torsion_atom_site_label_3
_geom_torsion_atom_site_label_4
_geom_torsion
_geom_torsion_site_symmetry_1
_geom_torsion_site_symmetry_2
_geom_torsion_site_symmetry_3
_geom_torsion_site_symmetry_4
_geom_torsion_publ_flag
O2 C10 C9 C8 75.6(6) . . . . ?
O2 C10 C9 C17 -107.2(6) . . . . ?
O2 C10 C11 C16 -179.9(5) . . . . ?
O2 C10 C11 C12 -2.9(8) . . . . ?
N2 C6 C5 C4 -179.5(6) . . . . ?
C10 C9 C8 C1 7.1(7) . . . . ?
C10 C9 C8 C7 -168.6(5) . . . . ?
C10 C9 C17 C19 9.2(7) . . . . ?
C10 C9 C17 C18 -172.1(5) . . . . ?
C10 C11 C16 C15 178.7(5) . . . . ?
C10 C11 C12 C13 -179.1(5) . . . . ?
C9 C10 C11 C16 -5.9(7) . . . . ?
C9 C10 C11 C12 171.1(5) . . . . ?
C9 C8 C1 C2 3.9(10) . . . . ?
C9 C8 C1 C6 -177.0(5) . . . . ?
C9 C8 C7 N2 176.8(5) . . . . ?
C9 C17 C19 O1 26.7(8) . . . . ?
C9 C17 C19 C20 -152.8(5) . . . . ?
C8 C9 C17 C19 -174.0(5) . . . . ?
C8 C9 C17 C18 4.7(8) . . . . ?
C8 C1 C2 C3 179.7(6) . . . . ?
C8 C1 C6 N2 0.6(6) . . . . ?
C8 C1 C6 C5 179.8(5) . . . . ?
C1 C8 C7 N2 0.3(6) . . . . ?
C1 C2 C3 C4 -1.1(9) . . . . ?
C1 C6 C5 C4 1.5(9) . . . . ?
C11 C10 C9 C8 -98.6(5) . . . . ?
C11 C10 C9 C17 78.7(6) . . . . ?
C11 C16 C15 C14 0.2(8) . . . . ?
C11 C12 C13 C14 0.5(10) . . . . ?
C20 C25 C24 C23 0.1(9) . . . . ?
C20 C21 C22 C23 1.0(9) . . . . ?
C17 C9 C8 C1 -169.8(5) . . . . ?
C17 C9 C8 C7 14.5(8) . . . . ?
C19 C20 C25 C24 -172.2(5) . . . . ?
C19 C20 C21 C22 171.5(5) . . . . ?
C7 N2 C6 C1 -0.5(6) . . . . ?
C7 N2 C6 C5 -179.6(5) . . . . ?
C7 C8 C1 C2 -179.7(6) . . . . ?
C7 C8 C1 C6 -0.6(5) . . . . ?
C2 C1 C6 N2 179.9(5) . . . . ?
C2 C1 C6 C5 -0.9(8) . . . . ?
C2 C3 C4 C5 1.7(10) . . . . ?
C6 N2 C7 C8 0.1(6) . . . . ?
C6 C1 C2 C3 0.7(8) . . . . ?
C16 C11 C12 C13 -2.0(9) . . . . ?
C16 C15 C14 C13 -1.8(9) . . . . ?
C25 C20 C19 O1 32.9(7) . . . . ?
C25 C20 C19 C17 -147.6(5) . . . . ?
C25 C20 C21 C22 -1.4(8) . . . . ?
C25 C24 C23 C22 -0.6(9) . . . . ?
C3 C4 C5 C6 -1.8(9) . . . . ?
C18 C17 C19 O1 -152.0(5) . . . . ?
C18 C17 C19 C20 28.5(7) . . . . ?
C21 C20 C19 O1 -140.1(5) . . . . ?
C21 C20 C19 C17 39.5(7) . . . . ?
C21 C20 C25 C24 0.9(8) . . . . ?
C21 C22 C23 C24 0.0(9) . . . . ?
C12 C11 C16 C15 1.7(8) . . . . ?
C15 C14 C13 C12 1.5(10) . . . . ?
